data_7242990
loop_
_publ_author_name
'Garc\'ia-Gonz\'alez, Ma. Carmen'
'Navarro-Huerta, Armando'
'Rodr\'iguez-Mu\~noz, Fanny Chantal'
'Vera-Alv\'izar, Estefan\'ia Guadalupe'
'Vera Ram\'irez, Marco A.'
'Rodr\'iguez-Hern\'andez, Joelis'
'Rodr\'iguez, Mario'
'Rodr\'iguez-Molina, Braulio'

_publ_section_title
;
 The design of dihalogenated TPE monoboronate complexes as
 mechanofluorochromic crystals
;
_journal_issue 34
_journal_name_full CrystEngComm
_journal_page_first 5908
_journal_page_last 5917
_journal_paper_doi 10.1039/D1CE00442E
_journal_volume 23
_journal_year 2021
_chemical_formula_moiety 'C33 H22 B Cl2 F2 N O'
_chemical_formula_sum 'C33 H22 B Cl2 F2 N O'
_chemical_formula_weight 568.22
_chemical_melting_point 493.5(5)
_space_group_crystal_system triclinic
_space_group_IT_number 2
_space_group_name_Hall '-P 1'
_space_group_name_H-M_alt 'P -1'
_atom_sites_solution_hydrogens geom
_atom_sites_solution_primary direct
_atom_sites_solution_secondary difmap
_audit_creation_date 2020-07-21
_audit_creation_method SHELXL-2018/3
_audit_update_record
;
2021-04-02 deposited with the CCDC.	2021-06-07 downloaded from the CCDC.
;
_cell_angle_alpha 84.352(2)
_cell_angle_beta 86.909(2)
_cell_angle_gamma 87.232(2)
_cell_formula_units_Z 2
_cell_length_a 6.0896(4)
_cell_length_b 9.3799(6)
_cell_length_c 24.4891(15)
_cell_measurement_reflns_used 9933
_cell_measurement_temperature 150(2)
_cell_measurement_theta_max 30.07
_cell_measurement_theta_min 2.41
_cell_volume 1388.70(15)
_computing_cell_refinement 'APEX3 v2018.1-0(Bruker, 2018)'
_computing_data_collection 'APEX3 v2018.1-0(Bruker, 2018)'
_computing_data_reduction 'SAINT V8.38A (Bruker, 2014)'
_computing_molecular_graphics 'SHELXLe (H\~A1/4bschle et al, 2011)'
_computing_publication_material 'CIFTAB V 2013/2 (Sheldrick, 2013)'
_computing_structure_refinement 'SHELXL-2018/3 (Sheldrick, 2015)'
_computing_structure_solution 'SHELXS-2012 (Bruker, 2013)'
_diffrn_ambient_temperature 150(2)
_diffrn_detector_area_resol_mean 52.0833
_diffrn_measured_fraction_theta_full 0.998
_diffrn_measured_fraction_theta_max 0.999
_diffrn_measurement_device_type 'Bruker D8 Venture \k geometry diffractometer 208039-1'
_diffrn_measurement_method '\f and \w-scans'
_diffrn_radiation_monochromator 'Helios multilayer mirror'
_diffrn_radiation_type MoK\a
_diffrn_radiation_wavelength 0.71073
_diffrn_reflns_av_R_equivalents 0.1040
_diffrn_reflns_av_unetI/netI 0.0969
_diffrn_reflns_Laue_measured_fraction_full 0.998
_diffrn_reflns_Laue_measured_fraction_max 0.999
_diffrn_reflns_limit_h_max 8
_diffrn_reflns_limit_h_min -8
_diffrn_reflns_limit_k_max 13
_diffrn_reflns_limit_k_min -13
_diffrn_reflns_limit_l_max 33
_diffrn_reflns_limit_l_min -33
_diffrn_reflns_number 37443
_diffrn_reflns_point_group_measured_fraction_full 0.998
_diffrn_reflns_point_group_measured_fraction_max 0.999
_diffrn_reflns_theta_full 25.242
_diffrn_reflns_theta_max 29.573
_diffrn_reflns_theta_min 2.184
_diffrn_source 'micro-focus X-ray source'
_exptl_absorpt_coefficient_mu 0.275
_exptl_absorpt_correction_T_max 0.7460
_exptl_absorpt_correction_T_min 0.5182
_exptl_absorpt_correction_type multi-scan
_exptl_absorpt_process_details '(Sheldrick, 2012)'
_exptl_crystal_colour yellow
_exptl_crystal_density_diffrn 1.359
_exptl_crystal_description needle
_exptl_crystal_F_000 584
_exptl_crystal_recrystallization_method 'Re-crystallisation from solvent'
_exptl_crystal_size_max 0.350
_exptl_crystal_size_mid 0.094
_exptl_crystal_size_min 0.069
_refine_diff_density_max 0.329
_refine_diff_density_min -0.287
_refine_diff_density_rms 0.062
_refine_ls_extinction_method none
_refine_ls_goodness_of_fit_ref 1.018
_refine_ls_hydrogen_treatment constr
_refine_ls_matrix_type full
_refine_ls_number_parameters 361
_refine_ls_number_reflns 7777
_refine_ls_number_restraints 0
_refine_ls_restrained_S_all 1.018
_refine_ls_R_factor_all 0.1301
_refine_ls_R_factor_gt 0.0613
_refine_ls_shift/su_max 0.001
_refine_ls_shift/su_mean 0.000
_refine_ls_structure_factor_coef Fsqd
_refine_ls_weighting_details 'w=1/[\s^2^(Fo^2^)+(0.0296P)^2^+0.6121P] where P=(Fo^2^+2Fc^2^)/3'
_refine_ls_weighting_scheme calc
_refine_ls_wR_factor_gt 0.1016
_refine_ls_wR_factor_ref 0.1212
_reflns_Friedel_coverage 0.000
_reflns_number_gt 4492
_reflns_number_total 7777
_reflns_threshold_expression 'I > 2\s(I)'
_cod_data_source_file d1ce00442e2.cif
_cod_data_source_block 3a-MCGG-BRM
_cod_depositor_comments
;
The following automatic conversions were performed:

data item '_chemical_melting_point' value '493-494' was changed to
'493.5(5)' -- the average value was taken and precision was
estimated.

Automatic conversion script
Id: cif_fix_values 7556 2019-12-06 15:28:31Z antanas 

 Adding full bibliography for 7242988--7242992.cif.
;
_cod_database_code 7242990
_shelx_shelxl_version_number 2018/3
_shelx_space_group_comment
;
The symmetry employed for this shelxl refinement is uniquely defined
by the following loop, which should always be used as a source of
symmetry information in preference to the above space-group names.
They are only intended as comments.
;
_shelx_estimated_absorpt_t_min 0.910
_shelx_estimated_absorpt_t_max 0.981

loop_
_space_group_symop_operation_xyz
'x, y, z'
'-x, -y, -z'

loop_
_atom_site_label
_atom_site_type_symbol
_atom_site_fract_x
_atom_site_fract_y
_atom_site_fract_z
_atom_site_U_iso_or_equiv
_atom_site_adp_type
_atom_site_occupancy
_atom_site_site_symmetry_order
_atom_site_calc_flag
_atom_site_refinement_flags_posn
_atom_site_refinement_flags_adp
_atom_site_refinement_flags_occupancy
_atom_site_disorder_assembly
_atom_site_disorder_group
Cl1 Cl 0.00546(10) 0.26956(7) 0.64028(3) 0.04434(18) Uani 1 1 d . . . . .
Cl2 Cl 0.76473(10) 0.00063(6) 0.57574(2) 0.03760(16) Uani 1 1 d . . . . .
F1 F 0.8077(2) 0.19126(14) 0.37903(5) 0.0376(3) Uani 1 1 d . . . . .
F2 F 0.85664(19) 0.37454(14) 0.43078(6) 0.0381(3) Uani 1 1 d . . . . .
O1 O 0.6930(2) 0.16780(16) 0.47049(6) 0.0285(4) Uani 1 1 d . . . . .
B2 B 0.7224(4) 0.2647(3) 0.42162(11) 0.0263(6) Uani 1 1 d . . . . .
N3 N 0.4930(3) 0.34069(18) 0.40546(7) 0.0231(4) Uani 1 1 d . . . . .
C4 C 0.3400(3) 0.3541(2) 0.44333(9) 0.0247(5) Uani 1 1 d . . . . .
H4 H 0.209966 0.409706 0.434435 0.030 Uiso 1 1 calc R U . . .
C5 C 0.1924(3) 0.3106(2) 0.53838(9) 0.0289(5) Uani 1 1 d . . . . .
H5 H 0.069189 0.373704 0.530240 0.035 Uiso 1 1 calc R U . . .
C6 C 0.2088(4) 0.2408(2) 0.58945(9) 0.0309(5) Uani 1 1 d . . . . .
C7 C 0.3858(4) 0.1453(2) 0.60164(9) 0.0339(5) Uani 1 1 d . . . . .
H7 H 0.394882 0.096720 0.637418 0.041 Uiso 1 1 calc R U . . .
C8 C 0.5474(4) 0.1216(2) 0.56159(9) 0.0292(5) Uani 1 1 d . . . . .
C9 C 0.5389(3) 0.1938(2) 0.50931(9) 0.0247(5) Uani 1 1 d . . . . .
C10 C 0.3584(3) 0.2888(2) 0.49793(9) 0.0259(5) Uani 1 1 d . . . . .
C11 C 0.3420(3) 0.5621(2) 0.18427(9) 0.0289(5) Uani 1 1 d . . . . .
C12 C 0.3881(3) 0.6936(2) 0.16096(9) 0.0298(5) Uani 1 1 d . . . . .
C13 C 0.4553(3) 0.3990(2) 0.35012(9) 0.0243(5) Uani 1 1 d . . . . .
C14 C 0.6160(3) 0.4761(2) 0.31987(9) 0.0286(5) Uani 1 1 d . . . . .
H14 H 0.752164 0.489664 0.335400 0.034 Uiso 1 1 calc R U . . .
C15 C 0.5770(4) 0.5330(2) 0.26701(9) 0.0317(5) Uani 1 1 d . . . . .
H15 H 0.686481 0.587360 0.246523 0.038 Uiso 1 1 calc R U . . .
C16 C 0.3795(3) 0.5122(2) 0.24308(9) 0.0271(5) Uani 1 1 d . . . . .
C17 C 0.2235(3) 0.4318(2) 0.27409(9) 0.0292(5) Uani 1 1 d . . . . .
H17 H 0.088899 0.415262 0.258365 0.035 Uiso 1 1 calc R U . . .
C18 C 0.2591(3) 0.3756(2) 0.32699(9) 0.0279(5) Uani 1 1 d . . . . .
H18 H 0.149910 0.321141 0.347552 0.033 Uiso 1 1 calc R U . . .
C19 C 0.2508(3) 0.4515(2) 0.15322(9) 0.0277(5) Uani 1 1 d . . . . .
C20 C 0.0668(4) 0.4782(3) 0.12199(10) 0.0386(6) Uani 1 1 d . . . . .
H20 H -0.000512 0.571925 0.118170 0.046 Uiso 1 1 calc R U . . .
C21 C -0.0194(4) 0.3702(3) 0.09644(12) 0.0476(7) Uani 1 1 d . . . . .
H21 H -0.144560 0.390238 0.074964 0.057 Uiso 1 1 calc R U . . .
C22 C 0.0751(4) 0.2331(3) 0.10192(11) 0.0427(6) Uani 1 1 d . . . . .
H22 H 0.015058 0.158799 0.084474 0.051 Uiso 1 1 calc R U . . .
C23 C 0.2569(4) 0.2050(3) 0.13280(10) 0.0370(6) Uani 1 1 d . . . . .
H23 H 0.322589 0.110871 0.136810 0.044 Uiso 1 1 calc R U . . .
C24 C 0.3438(4) 0.3129(2) 0.15791(9) 0.0320(5) Uani 1 1 d . . . . .
H24 H 0.470137 0.292193 0.178906 0.038 Uiso 1 1 calc R U . . .
C25 C 0.4476(4) 0.8112(2) 0.19377(9) 0.0285(5) Uani 1 1 d . . . . .
C26 C 0.3073(4) 0.8565(2) 0.23579(9) 0.0354(6) Uani 1 1 d . . . . .
H26 H 0.172459 0.810735 0.244585 0.042 Uiso 1 1 calc R U . . .
C27 C 0.3613(5) 0.9672(3) 0.26490(10) 0.0421(6) Uani 1 1 d . . . . .
H27 H 0.262791 0.997789 0.293266 0.051 Uiso 1 1 calc R U . . .
C28 C 0.5563(5) 1.0334(3) 0.25315(11) 0.0444(7) Uani 1 1 d . . . . .
H28 H 0.593577 1.108372 0.273889 0.053 Uiso 1 1 calc R U . . .
C29 C 0.6983(4) 0.9918(3) 0.21149(11) 0.0445(7) Uani 1 1 d . . . . .
H29 H 0.833368 1.037863 0.203361 0.053 Uiso 1 1 calc R U . . .
C30 C 0.6428(4) 0.8816(3) 0.18131(10) 0.0381(6) Uani 1 1 d . . . . .
H30 H 0.739017 0.854152 0.151954 0.046 Uiso 1 1 calc R U . . .
C31 C 0.3835(4) 0.7334(2) 0.10063(9) 0.0287(5) Uani 1 1 d . . . . .
C32 C 0.2636(4) 0.8540(2) 0.07991(10) 0.0314(5) Uani 1 1 d . . . . .
H32 H 0.178116 0.909618 0.104333 0.038 Uiso 1 1 calc R U . . .
C33 C 0.2672(4) 0.8943(3) 0.02405(10) 0.0387(6) Uani 1 1 d . . . . .
H33 H 0.184043 0.977223 0.010357 0.046 Uiso 1 1 calc R U . . .
C34 C 0.3904(4) 0.8150(3) -0.01183(10) 0.0425(6) Uani 1 1 d . . . . .
H34 H 0.392357 0.842887 -0.050211 0.051 Uiso 1 1 calc R U . . .
C35 C 0.5107(4) 0.6954(3) 0.00813(10) 0.0446(7) Uani 1 1 d . . . . .
H35 H 0.596771 0.640421 -0.016404 0.054 Uiso 1 1 calc R U . . .
C36 C 0.5062(4) 0.6553(3) 0.06373(10) 0.0397(6) Uani 1 1 d . . . . .
H36 H 0.589339 0.572099 0.077124 0.048 Uiso 1 1 calc R U . . .

loop_
_atom_site_aniso_label
_atom_site_aniso_U_11
_atom_site_aniso_U_22
_atom_site_aniso_U_33
_atom_site_aniso_U_23
_atom_site_aniso_U_13
_atom_site_aniso_U_12
Cl1 0.0468(4) 0.0526(4) 0.0358(3) -0.0158(3) 0.0123(3) -0.0174(3)
Cl2 0.0451(4) 0.0277(3) 0.0407(4) -0.0001(3) -0.0170(3) 0.0018(3)
F1 0.0338(7) 0.0403(8) 0.0368(8) -0.0036(6) 0.0040(6) 0.0117(6)
F2 0.0223(6) 0.0372(8) 0.0550(9) 0.0011(7) -0.0102(6) -0.0058(6)
O1 0.0237(8) 0.0295(9) 0.0315(9) -0.0013(7) -0.0021(7) 0.0048(6)
B2 0.0170(11) 0.0304(14) 0.0309(14) -0.0013(12) -0.0028(10) 0.0030(10)
N3 0.0180(9) 0.0238(9) 0.0276(10) -0.0019(8) -0.0034(7) -0.0008(7)
C4 0.0190(10) 0.0262(12) 0.0290(12) -0.0043(10) -0.0025(9) 0.0015(9)
C5 0.0249(11) 0.0307(13) 0.0326(13) -0.0096(10) -0.0026(10) -0.0030(10)
C6 0.0343(13) 0.0321(13) 0.0283(12) -0.0094(10) 0.0025(10) -0.0127(10)
C7 0.0442(14) 0.0311(13) 0.0279(13) -0.0031(10) -0.0064(11) -0.0114(11)
C8 0.0307(12) 0.0243(12) 0.0344(13) -0.0052(10) -0.0117(10) -0.0039(10)
C9 0.0245(11) 0.0247(11) 0.0264(12) -0.0066(10) -0.0050(9) -0.0038(9)
C10 0.0238(11) 0.0276(12) 0.0271(12) -0.0034(10) -0.0044(9) -0.0032(9)
C11 0.0249(11) 0.0273(12) 0.0341(13) -0.0041(10) -0.0010(10) 0.0042(9)
C12 0.0269(11) 0.0284(12) 0.0332(13) -0.0036(10) -0.0004(10) 0.0066(10)
C13 0.0202(10) 0.0245(11) 0.0280(12) -0.0027(9) -0.0030(9) 0.0038(9)
C14 0.0206(11) 0.0285(12) 0.0370(13) -0.0018(10) -0.0051(10) -0.0020(9)
C15 0.0292(12) 0.0258(12) 0.0387(14) 0.0047(11) 0.0010(10) -0.0053(10)
C16 0.0283(12) 0.0230(11) 0.0299(12) -0.0030(10) -0.0036(10) 0.0042(9)
C17 0.0204(11) 0.0364(13) 0.0314(13) -0.0056(11) -0.0036(9) 0.0001(10)
C18 0.0206(11) 0.0345(13) 0.0287(12) -0.0042(10) 0.0007(9) -0.0026(9)
C19 0.0288(12) 0.0256(12) 0.0286(12) -0.0035(10) -0.0011(10) 0.0009(9)
C20 0.0377(14) 0.0270(13) 0.0521(16) -0.0082(12) -0.0117(12) 0.0085(11)
C21 0.0397(15) 0.0392(15) 0.0681(19) -0.0193(14) -0.0229(13) 0.0077(12)
C22 0.0472(15) 0.0313(14) 0.0528(17) -0.0153(12) -0.0120(13) -0.0006(12)
C23 0.0482(15) 0.0247(12) 0.0376(14) -0.0030(11) -0.0043(12) 0.0062(11)
C24 0.0355(13) 0.0316(13) 0.0282(12) -0.0009(10) -0.0042(10) 0.0050(10)
C25 0.0337(12) 0.0217(11) 0.0297(12) 0.0007(10) -0.0065(10) 0.0025(10)
C26 0.0471(15) 0.0295(13) 0.0287(13) 0.0004(11) -0.0026(11) 0.0015(11)
C27 0.0635(18) 0.0342(14) 0.0290(14) -0.0035(11) -0.0080(12) 0.0028(13)
C28 0.0685(19) 0.0283(14) 0.0383(15) -0.0014(12) -0.0221(14) -0.0036(13)
C29 0.0455(15) 0.0367(15) 0.0518(17) 0.0044(13) -0.0165(13) -0.0082(12)
C30 0.0383(14) 0.0321(14) 0.0433(15) 0.0003(12) -0.0050(11) -0.0006(11)
C31 0.0335(12) 0.0231(11) 0.0294(12) -0.0037(10) -0.0029(10) 0.0019(10)
C32 0.0327(12) 0.0250(12) 0.0369(14) -0.0071(10) -0.0047(10) 0.0052(10)
C33 0.0418(14) 0.0313(13) 0.0426(15) 0.0042(12) -0.0140(12) 0.0010(11)
C34 0.0536(16) 0.0444(16) 0.0304(14) -0.0016(12) -0.0083(12) -0.0072(13)
C35 0.0591(17) 0.0399(15) 0.0342(15) -0.0078(12) 0.0073(13) 0.0027(13)
C36 0.0511(15) 0.0277(13) 0.0377(15) 0.0011(11) 0.0018(12) 0.0119(11)

loop_
_atom_type_symbol
_atom_type_description
_atom_type_scat_dispersion_real
_atom_type_scat_dispersion_imag
_atom_type_scat_source
C C 0.0033 0.0016 'International Tables Vol C Tables 4.2.6.8 and 6.1.1.4'
H H 0.0000 0.0000 'International Tables Vol C Tables 4.2.6.8 and 6.1.1.4'
N N 0.0061 0.0033 'International Tables Vol C Tables 4.2.6.8 and 6.1.1.4'
O O 0.0106 0.0060 'International Tables Vol C Tables 4.2.6.8 and 6.1.1.4'
B B 0.0013 0.0007 'International Tables Vol C Tables 4.2.6.8 and 6.1.1.4'
F F 0.0171 0.0103 'International Tables Vol C Tables 4.2.6.8 and 6.1.1.4'
Cl Cl 0.1484 0.1585 'International Tables Vol C Tables 4.2.6.8 and 6.1.1.4'

loop_
_geom_angle_atom_site_label_1
_geom_angle_atom_site_label_2
_geom_angle_atom_site_label_3
_geom_angle
_geom_angle_site_symmetry_1
_geom_angle_site_symmetry_3
_geom_angle_publ_flag
C9 O1 B2 121.38(17) . . ?
F1 B2 F2 110.98(18) . . ?
F1 B2 O1 110.02(19) . . ?
F2 B2 O1 110.76(19) . . ?
F1 B2 N3 109.24(18) . . ?
F2 B2 N3 105.72(18) . . ?
O1 B2 N3 110.03(17) . . ?
C4 N3 C13 119.45(17) . . ?
C4 N3 B2 119.02(18) . . ?
C13 N3 B2 121.49(16) . . ?
N3 C4 C10 122.50(19) . . ?
N3 C4 H4 118.7 . . ?
C10 C4 H4 118.7 . . ?
C6 C5 C10 119.4(2) . . ?
C6 C5 H5 120.3 . . ?
C10 C5 H5 120.3 . . ?
C5 C6 C7 120.9(2) . . ?
C5 C6 Cl1 119.74(18) . . ?
C7 C6 Cl1 119.31(18) . . ?
C8 C7 C6 119.7(2) . . ?
C8 C7 H7 120.1 . . ?
C6 C7 H7 120.1 . . ?
C7 C8 C9 120.9(2) . . ?
C7 C8 Cl2 120.19(18) . . ?
C9 C8 Cl2 118.91(17) . . ?
O1 C9 C8 120.50(19) . . ?
O1 C9 C10 121.11(19) . . ?
C8 C9 C10 118.3(2) . . ?
C5 C10 C9 120.6(2) . . ?
C5 C10 C4 120.72(19) . . ?
C9 C10 C4 118.46(19) . . ?
C12 C11 C19 122.6(2) . . ?
C12 C11 C16 123.6(2) . . ?
C19 C11 C16 113.82(19) . . ?
C11 C12 C31 122.6(2) . . ?
C11 C12 C25 122.4(2) . . ?
C31 C12 C25 115.03(19) . . ?
C14 C13 C18 120.3(2) . . ?
C14 C13 N3 120.01(18) . . ?
C18 C13 N3 119.70(19) . . ?
C15 C14 C13 119.5(2) . . ?
C15 C14 H14 120.2 . . ?
C13 C14 H14 120.2 . . ?
C14 C15 C16 121.2(2) . . ?
C14 C15 H15 119.4 . . ?
C16 C15 H15 119.4 . . ?
C17 C16 C15 117.9(2) . . ?
C17 C16 C11 119.94(19) . . ?
C15 C16 C11 121.9(2) . . ?
C18 C17 C16 121.6(2) . . ?
C18 C17 H17 119.2 . . ?
C16 C17 H17 119.2 . . ?
C17 C18 C13 119.5(2) . . ?
C17 C18 H18 120.2 . . ?
C13 C18 H18 120.2 . . ?
C24 C19 C20 117.8(2) . . ?
C24 C19 C11 119.27(19) . . ?
C20 C19 C11 122.8(2) . . ?
C21 C20 C19 120.8(2) . . ?
C21 C20 H20 119.6 . . ?
C19 C20 H20 119.6 . . ?
C22 C21 C20 120.4(2) . . ?
C22 C21 H21 119.8 . . ?
C20 C21 H21 119.8 . . ?
C23 C22 C21 119.5(2) . . ?
C23 C22 H22 120.2 . . ?
C21 C22 H22 120.2 . . ?
C22 C23 C24 120.1(2) . . ?
C22 C23 H23 119.9 . . ?
C24 C23 H23 119.9 . . ?
C23 C24 C19 121.4(2) . . ?
C23 C24 H24 119.3 . . ?
C19 C24 H24 119.3 . . ?
C26 C25 C30 118.3(2) . . ?
C26 C25 C12 121.3(2) . . ?
C30 C25 C12 120.4(2) . . ?
C27 C26 C25 120.8(2) . . ?
C27 C26 H26 119.6 . . ?
C25 C26 H26 119.6 . . ?
C28 C27 C26 120.3(3) . . ?
C28 C27 H27 119.8 . . ?
C26 C27 H27 119.8 . . ?
C27 C28 C29 120.3(2) . . ?
C27 C28 H28 119.8 . . ?
C29 C28 H28 119.8 . . ?
C28 C29 C30 119.5(2) . . ?
C28 C29 H29 120.2 . . ?
C30 C29 H29 120.2 . . ?
C25 C30 C29 120.6(2) . . ?
C25 C30 H30 119.7 . . ?
C29 C30 H30 119.7 . . ?
C36 C31 C32 117.9(2) . . ?
C36 C31 C12 121.31(19) . . ?
C32 C31 C12 120.7(2) . . ?
C33 C32 C31 120.6(2) . . ?
C33 C32 H32 119.7 . . ?
C31 C32 H32 119.7 . . ?
C34 C33 C32 120.4(2) . . ?
C34 C33 H33 119.8 . . ?
C32 C33 H33 119.8 . . ?
C35 C34 C33 119.6(2) . . ?
C35 C34 H34 120.2 . . ?
C33 C34 H34 120.2 . . ?
C34 C35 C36 119.8(2) . . ?
C34 C35 H35 120.1 . . ?
C36 C35 H35 120.1 . . ?
C35 C36 C31 121.6(2) . . ?
C35 C36 H36 119.2 . . ?
C31 C36 H36 119.2 . . ?

loop_
_geom_bond_atom_site_label_1
_geom_bond_atom_site_label_2
_geom_bond_distance
_geom_bond_site_symmetry_2
_geom_bond_publ_flag
Cl1 C6 1.739(2) . ?
Cl2 C8 1.728(2) . ?
F1 B2 1.371(3) . ?
F2 B2 1.388(3) . ?
O1 C9 1.331(2) . ?
O1 B2 1.439(3) . ?
B2 N3 1.589(3) . ?
N3 C4 1.289(2) . ?
N3 C13 1.436(3) . ?
C4 C10 1.423(3) . ?
C4 H4 0.9500 . ?
C5 C6 1.360(3) . ?
C5 C10 1.399(3) . ?
C5 H5 0.9500 . ?
C6 C7 1.394(3) . ?
C7 C8 1.378(3) . ?
C7 H7 0.9500 . ?
C8 C9 1.391(3) . ?
C9 C10 1.403(3) . ?
C11 C12 1.344(3) . ?
C11 C19 1.490(3) . ?
C11 C16 1.496(3) . ?
C12 C31 1.489(3) . ?
C12 C25 1.495(3) . ?
C13 C14 1.383(3) . ?
C13 C18 1.386(3) . ?
C14 C15 1.379(3) . ?
C14 H14 0.9500 . ?
C15 C16 1.396(3) . ?
C15 H15 0.9500 . ?
C16 C17 1.388(3) . ?
C17 C18 1.374(3) . ?
C17 H17 0.9500 . ?
C18 H18 0.9500 . ?
C19 C24 1.389(3) . ?
C19 C20 1.390(3) . ?
C20 C21 1.380(3) . ?
C20 H20 0.9500 . ?
C21 C22 1.380(3) . ?
C21 H21 0.9500 . ?
C22 C23 1.375(3) . ?
C22 H22 0.9500 . ?
C23 C24 1.375(3) . ?
C23 H23 0.9500 . ?
C24 H24 0.9500 . ?
C25 C26 1.388(3) . ?
C25 C30 1.393(3) . ?
C26 C27 1.377(3) . ?
C26 H26 0.9500 . ?
C27 C28 1.370(4) . ?
C27 H27 0.9500 . ?
C28 C29 1.376(4) . ?
C28 H28 0.9500 . ?
C29 C30 1.393(3) . ?
C29 H29 0.9500 . ?
C30 H30 0.9500 . ?
C31 C36 1.384(3) . ?
C31 C32 1.385(3) . ?
C32 C33 1.382(3) . ?
C32 H32 0.9500 . ?
C33 C34 1.375(3) . ?
C33 H33 0.9500 . ?
C34 C35 1.373(4) . ?
C34 H34 0.9500 . ?
C35 C36 1.376(3) . ?
C35 H35 0.9500 . ?
C36 H36 0.9500 . ?

loop_
_geom_hbond_atom_site_label_D
_geom_hbond_atom_site_label_H
_geom_hbond_atom_site_label_A
_geom_hbond_distance_DH
_geom_hbond_distance_HA
_geom_hbond_distance_DA
_geom_hbond_angle_DHA
_geom_hbond_site_symmetry_A
_geom_hbond_publ_flag
C4 H4 F2 0.95 2.20 2.971(2) 137.5 1_455 yes
C14 H14 Cl1 0.95 2.88 3.632(2) 136.5 2_666 yes
C14 H14 F2 0.95 2.57 3.196(3) 123.4 . yes
C18 H18 F1 0.95 2.51 3.438(2) 164.8 1_455 yes

loop_
_geom_torsion_atom_site_label_1
_geom_torsion_atom_site_label_2
_geom_torsion_atom_site_label_3
_geom_torsion_atom_site_label_4
_geom_torsion
_geom_torsion_site_symmetry_1
_geom_torsion_site_symmetry_2
_geom_torsion_site_symmetry_3
_geom_torsion_site_symmetry_4
_geom_torsion_publ_flag
C9 O1 B2 F1 -152.11(17) . . . . ?
C9 O1 B2 F2 84.8(2) . . . . ?
C9 O1 B2 N3 -31.7(3) . . . . ?
F1 B2 N3 C4 146.56(19) . . . . ?
F2 B2 N3 C4 -93.9(2) . . . . ?
O1 B2 N3 C4 25.7(3) . . . . ?
F1 B2 N3 C13 -35.7(3) . . . . ?
F2 B2 N3 C13 83.8(2) . . . . ?
O1 B2 N3 C13 -156.54(18) . . . . ?
C13 N3 C4 C10 174.56(19) . . . . ?
B2 N3 C4 C10 -7.6(3) . . . . ?
C10 C5 C6 C7 -1.6(3) . . . . ?
C10 C5 C6 Cl1 178.93(16) . . . . ?
C5 C6 C7 C8 0.4(3) . . . . ?
Cl1 C6 C7 C8 179.86(17) . . . . ?
C6 C7 C8 C9 1.2(3) . . . . ?
C6 C7 C8 Cl2 -178.65(17) . . . . ?
B2 O1 C9 C8 -163.40(19) . . . . ?
B2 O1 C9 C10 19.8(3) . . . . ?
C7 C8 C9 O1 -178.43(19) . . . . ?
Cl2 C8 C9 O1 1.5(3) . . . . ?
C7 C8 C9 C10 -1.6(3) . . . . ?
Cl2 C8 C9 C10 178.32(16) . . . . ?
C6 C5 C10 C9 1.2(3) . . . . ?
C6 C5 C10 C4 176.5(2) . . . . ?
O1 C9 C10 C5 177.19(19) . . . . ?
C8 C9 C10 C5 0.3(3) . . . . ?
O1 C9 C10 C4 1.8(3) . . . . ?
C8 C9 C10 C4 -175.02(19) . . . . ?
N3 C4 C10 C5 177.5(2) . . . . ?
N3 C4 C10 C9 -7.2(3) . . . . ?
C19 C11 C12 C31 -9.2(3) . . . . ?
C16 C11 C12 C31 169.93(19) . . . . ?
C19 C11 C12 C25 170.70(19) . . . . ?
C16 C11 C12 C25 -10.2(3) . . . . ?
C4 N3 C13 C14 135.1(2) . . . . ?
B2 N3 C13 C14 -42.7(3) . . . . ?
C4 N3 C13 C18 -45.9(3) . . . . ?
B2 N3 C13 C18 136.3(2) . . . . ?
C18 C13 C14 C15 1.8(3) . . . . ?
N3 C13 C14 C15 -179.21(19) . . . . ?
C13 C14 C15 C16 -1.1(3) . . . . ?
C14 C15 C16 C17 -0.2(3) . . . . ?
C14 C15 C16 C11 -174.6(2) . . . . ?
C12 C11 C16 C17 138.4(2) . . . . ?
C19 C11 C16 C17 -42.3(3) . . . . ?
C12 C11 C16 C15 -47.3(3) . . . . ?
C19 C11 C16 C15 131.9(2) . . . . ?
C15 C16 C17 C18 0.9(3) . . . . ?
C11 C16 C17 C18 175.4(2) . . . . ?
C16 C17 C18 C13 -0.2(3) . . . . ?
C14 C13 C18 C17 -1.2(3) . . . . ?
N3 C13 C18 C17 179.85(19) . . . . ?
C12 C11 C19 C24 132.8(2) . . . . ?
C16 C11 C19 C24 -46.5(3) . . . . ?
C12 C11 C19 C20 -51.2(3) . . . . ?
C16 C11 C19 C20 129.6(2) . . . . ?
C24 C19 C20 C21 -0.2(4) . . . . ?
C11 C19 C20 C21 -176.3(2) . . . . ?
C19 C20 C21 C22 0.5(4) . . . . ?
C20 C21 C22 C23 -0.4(4) . . . . ?
C21 C22 C23 C24 -0.1(4) . . . . ?
C22 C23 C24 C19 0.5(4) . . . . ?
C20 C19 C24 C23 -0.3(3) . . . . ?
C11 C19 C24 C23 175.9(2) . . . . ?
C11 C12 C25 C26 -57.5(3) . . . . ?
C31 C12 C25 C26 122.4(2) . . . . ?
C11 C12 C25 C30 124.9(2) . . . . ?
C31 C12 C25 C30 -55.1(3) . . . . ?
C30 C25 C26 C27 -0.8(3) . . . . ?
C12 C25 C26 C27 -178.4(2) . . . . ?
C25 C26 C27 C28 -0.7(4) . . . . ?
C26 C27 C28 C29 1.2(4) . . . . ?
C27 C28 C29 C30 -0.1(4) . . . . ?
C26 C25 C30 C29 1.9(3) . . . . ?
C12 C25 C30 C29 179.6(2) . . . . ?
C28 C29 C30 C25 -1.5(4) . . . . ?
C11 C12 C31 C36 -55.0(3) . . . . ?
C25 C12 C31 C36 125.1(2) . . . . ?
C11 C12 C31 C32 128.0(2) . . . . ?
C25 C12 C31 C32 -51.9(3) . . . . ?
C36 C31 C32 C33 0.1(3) . . . . ?
C12 C31 C32 C33 177.2(2) . . . . ?
C31 C32 C33 C34 -0.1(4) . . . . ?
C32 C33 C34 C35 -0.1(4) . . . . ?
C33 C34 C35 C36 0.3(4) . . . . ?
C34 C35 C36 C31 -0.3(4) . . . . ?
C32 C31 C36 C35 0.1(4) . . . . ?
C12 C31 C36 C35 -176.9(2) . . . . ?
